data_7150845
loop_
_publ_author_name
'Basheer, Ahmad'
'Rappoport, Zvi'

_publ_section_title
;
 Enols and thioenols of substituted cyanomonothiocarbonylmalonamides:
 structures, enolization vs. thioenolization, equilibria and
 conformations
;
_journal_issue 6
_journal_name_full 'Organic &amp;  Biomolecular Chemistry'
_journal_page_first 1071
_journal_page_last 1082
_journal_paper_doi 10.1039/b717556f
_journal_volume 6
_journal_year 2008
_chemical_formula_moiety 'C15 H13 N3 O S'
_chemical_formula_sum 'C15 H13 N3 O S'
_chemical_formula_weight 283.34
_chemical_name_systematic
;
?
;
_space_group_IT_number 14
_symmetry_cell_setting monoclinic
_symmetry_space_group_name_Hall '-P 2yn'
_symmetry_space_group_name_H-M 'P 1 21/n 1'
_atom_sites_solution_hydrogens geom
_atom_sites_solution_primary direct
_atom_sites_solution_secondary difmap
_audit_creation_method SHELXL-97
_cell_angle_alpha 90.00
_cell_angle_beta 99.0450(10)
_cell_angle_gamma 90.00
_cell_formula_units_Z 4
_cell_length_a 4.9892(4)
_cell_length_b 19.2928(14)
_cell_length_c 14.7103(11)
_cell_measurement_temperature 295(1)
_cell_volume 1398.34(18)
_computing_cell_refinement 'Bruker SMART'
_computing_data_collection 'Bruker SMART'
_computing_data_reduction 'Bruker SAINT'
_computing_molecular_graphics 'Bruker SHELXTL'
_computing_publication_material 'Bruker SHELXTL'
_computing_structure_refinement 'SHELXL-97 (Sheldrick, 1997)'
_computing_structure_solution 'SHELXS-97 (Sheldrick, 1990)'
_diffrn_ambient_temperature 295(1)
_diffrn_measured_fraction_theta_full 0.999
_diffrn_measured_fraction_theta_max 0.999
_diffrn_measurement_device_type 'CCD area detector'
_diffrn_measurement_method 'phi and omega scans'
_diffrn_radiation_monochromator graphite
_diffrn_radiation_source 'fine-focus sealed tube'
_diffrn_radiation_type MoK\a
_diffrn_radiation_wavelength 0.71073
_diffrn_reflns_av_R_equivalents 0.0569
_diffrn_reflns_av_sigmaI/netI 0.0621
_diffrn_reflns_limit_h_max 6
_diffrn_reflns_limit_h_min -6
_diffrn_reflns_limit_k_max 24
_diffrn_reflns_limit_k_min -24
_diffrn_reflns_limit_l_max 18
_diffrn_reflns_limit_l_min -18
_diffrn_reflns_number 15798
_diffrn_reflns_theta_full 27.00
_diffrn_reflns_theta_max 27.00
_diffrn_reflns_theta_min 1.75
_exptl_absorpt_coefficient_mu 0.230
_exptl_absorpt_correction_type none
_exptl_crystal_colour colorless
_exptl_crystal_density_diffrn 1.346
_exptl_crystal_density_method 'not measured'
_exptl_crystal_description rod
_exptl_crystal_F_000 592
_exptl_crystal_size_max 0.33
_exptl_crystal_size_mid 0.07
_exptl_crystal_size_min 0.05
_refine_diff_density_max 0.262
_refine_diff_density_min -0.160
_refine_diff_density_rms 0.038
_refine_ls_extinction_method none
_refine_ls_goodness_of_fit_ref 0.956
_refine_ls_hydrogen_treatment mixed
_refine_ls_matrix_type full
_refine_ls_number_parameters 194
_refine_ls_number_reflns 3056
_refine_ls_number_restraints 0
_refine_ls_restrained_S_all 0.956
_refine_ls_R_factor_all 0.0979
_refine_ls_R_factor_gt 0.0532
_refine_ls_shift/su_max 0.001
_refine_ls_shift/su_mean 0.000
_refine_ls_structure_factor_coef Fsqd
_refine_ls_weighting_details 'calc w=1/[\s^2^(Fo^2^)+(0.0348P)^2^+0.0000P] where P=(Fo^2^+2Fc^2^)/3'
_refine_ls_weighting_scheme calc
_refine_ls_wR_factor_gt 0.0865
_refine_ls_wR_factor_ref 0.0979
_reflns_number_gt 1921
_reflns_number_total 3056
_reflns_threshold_expression >2sigma(I)
_cod_data_source_file b717556f.txt
_cod_data_source_block 11j
_cod_depositor_comments
;
The following automatic conversions were performed:
'_symmetry_cell_setting' value 'Monoclinic' changed to 'monoclinic'
according to '/home/saulius/struct/CIF-dictionaries/cif_core.dic'
dictionary named 'cif_core.dic' version 2.4.1 from 2010-06-29.

Automatic conversion script
Id: cif_fix_enum 1527 2010-12-29 10:47:43Z saulius 
;
_cod_original_sg_symbol_H-M P2(1)/n
_cod_database_code 7150845

loop_
_symmetry_equiv_pos_as_xyz
'x, y, z'
'-x+1/2, y+1/2, -z+1/2'
'-x, -y, -z'
'x-1/2, -y-1/2, z-1/2'

loop_
_atom_site_label
_atom_site_type_symbol
_atom_site_fract_x
_atom_site_fract_y
_atom_site_fract_z
_atom_site_U_iso_or_equiv
_atom_site_adp_type
_atom_site_occupancy
_atom_site_symmetry_multiplicity
_atom_site_calc_flag
_atom_site_refinement_flags
_atom_site_disorder_assembly
_atom_site_disorder_group
C1 C 0.5585(5) 0.53839(12) 0.65328(15) 0.0429(6) Uani 1 1 d . . .
C2 C 0.4324(4) 0.59868(11) 0.61233(15) 0.0396(5) Uani 1 1 d . . .
C3 C 0.5336(4) 0.66731(11) 0.62774(15) 0.0402(6) Uani 1 1 d . . .
C4 C 0.1935(5) 0.58900(11) 0.54750(17) 0.0446(6) Uani 1 1 d . . .
C5 C 0.5735(5) 0.41225(12) 0.67495(17) 0.0654(8) Uani 1 1 d . . .
H5A H 0.7546 0.4076 0.6613 0.098 Uiso 1 1 calc R . .
H5B H 0.4660 0.3736 0.6495 0.098 Uiso 1 1 calc R . .
H5C H 0.5788 0.4133 0.7405 0.098 Uiso 1 1 calc R . .
C6 C 0.4564(4) 0.79001(11) 0.58252(17) 0.0445(6) Uani 1 1 d . . .
C7 C 0.3508(5) 0.83574(12) 0.63731(17) 0.0525(7) Uani 1 1 d . . .
H7 H 0.2350 0.8202 0.6767 0.063 Uiso 1 1 calc R . .
C8 C 0.4149(5) 0.90607(12) 0.63491(17) 0.0570(7) Uani 1 1 d . . .
H8 H 0.3443 0.9371 0.6733 0.068 Uiso 1 1 calc R . .
C9 C 0.5805(5) 0.92899(12) 0.57648(17) 0.0533(7) Uani 1 1 d . . .
H9 H 0.6248 0.9758 0.5760 0.064 Uiso 1 1 calc R . .
C10 C 0.6867(4) 0.88337(11) 0.51651(16) 0.0450(6) Uani 1 1 d . . .
C11 C 0.8497(5) 0.90598(14) 0.45193(19) 0.0618(7) Uani 1 1 d . . .
H11 H 0.8896 0.9529 0.4485 0.074 Uiso 1 1 calc R . .
C12 C 0.9485(5) 0.86119(16) 0.39531(19) 0.0701(8) Uani 1 1 d . . .
H12 H 1.0557 0.8774 0.3535 0.084 Uiso 1 1 calc R . .
C13 C 0.8910(5) 0.79058(15) 0.39906(19) 0.0677(8) Uani 1 1 d . . .
H13 H 0.9614 0.7599 0.3601 0.081 Uiso 1 1 calc R . .
C14 C 0.7318(5) 0.76622(13) 0.45956(17) 0.0548(7) Uani 1 1 d . . .
H14 H 0.6931 0.7191 0.4611 0.066 Uiso 1 1 calc R . .
C15 C 0.6257(4) 0.81187(11) 0.51976(15) 0.0433(6) Uani 1 1 d . . .
N1 N 0.4542(4) 0.47616(10) 0.63498(15) 0.0522(6) Uani 1 1 d . . .
H1N1 H 0.303(4) 0.4733(11) 0.5961(15) 0.054(8) Uiso 1 1 d . . .
N2 N 0.0021(4) 0.58234(10) 0.49364(14) 0.0608(6) Uani 1 1 d . . .
N3 N 0.3825(4) 0.71846(10) 0.58388(16) 0.0525(6) Uani 1 1 d . . .
H1N3 H 0.234(4) 0.7093(11) 0.5613(15) 0.045(7) Uiso 1 1 d . . .
O1 O 0.7846(3) 0.53993(9) 0.71177(11) 0.0553(5) Uani 1 1 d . . .
H1O H 0.845(5) 0.5883(14) 0.7156(17) 0.092(9) Uiso 1 1 d . . .
S1 S 0.82752(12) 0.68746(3) 0.69709(4) 0.0509(2) Uani 1 1 d . . .

loop_
_atom_site_aniso_label
_atom_site_aniso_U_11
_atom_site_aniso_U_22
_atom_site_aniso_U_33
_atom_site_aniso_U_23
_atom_site_aniso_U_13
_atom_site_aniso_U_12
C1 0.0400(14) 0.0466(15) 0.0426(14) -0.0015(12) 0.0079(11) -0.0061(11)
C2 0.0343(12) 0.0395(14) 0.0448(14) -0.0003(11) 0.0052(10) -0.0050(10)
C3 0.0362(12) 0.0438(14) 0.0431(14) 0.0020(11) 0.0136(11) -0.0030(11)
C4 0.0460(15) 0.0323(13) 0.0563(16) 0.0002(11) 0.0110(13) -0.0053(11)
C5 0.0815(19) 0.0450(16) 0.0661(18) 0.0056(14) 0.0001(15) -0.0017(14)
C6 0.0357(13) 0.0376(14) 0.0572(16) 0.0030(12) -0.0017(12) -0.0062(11)
C7 0.0471(15) 0.0518(16) 0.0589(17) 0.0015(13) 0.0094(13) -0.0042(12)
C8 0.0631(16) 0.0467(16) 0.0606(18) -0.0077(13) 0.0077(14) 0.0041(13)
C9 0.0562(16) 0.0352(14) 0.0634(18) 0.0005(13) -0.0063(14) -0.0071(12)
C10 0.0401(13) 0.0420(14) 0.0500(15) 0.0053(12) -0.0024(11) -0.0068(11)
C11 0.0622(17) 0.0570(17) 0.0644(19) 0.0119(15) 0.0039(15) -0.0121(14)
C12 0.0680(19) 0.084(2) 0.0620(19) 0.0131(17) 0.0206(15) -0.0076(16)
C13 0.0680(19) 0.076(2) 0.0608(19) -0.0096(15) 0.0152(15) 0.0016(15)
C14 0.0508(15) 0.0520(16) 0.0599(18) -0.0026(13) 0.0032(13) -0.0051(12)
C15 0.0363(12) 0.0429(14) 0.0484(15) -0.0032(12) -0.0004(11) -0.0051(11)
N1 0.0517(14) 0.0426(13) 0.0585(15) 0.0022(11) -0.0033(12) -0.0036(11)
N2 0.0542(13) 0.0497(13) 0.0729(16) -0.0055(11) -0.0077(12) -0.0054(11)
N3 0.0329(12) 0.0436(13) 0.0776(16) 0.0029(11) -0.0016(12) -0.0093(10)
O1 0.0518(11) 0.0464(11) 0.0621(12) 0.0064(9) -0.0081(9) -0.0056(8)
S1 0.0422(4) 0.0512(4) 0.0570(4) -0.0005(3) 0.0011(3) -0.0116(3)

loop_
_atom_type_symbol
_atom_type_description
_atom_type_scat_dispersion_real
_atom_type_scat_dispersion_imag
_atom_type_scat_source
C C 0.0033 0.0016 'International Tables Vol C Tables 4.2.6.8 and 6.1.1.4'
H H 0.0000 0.0000 'International Tables Vol C Tables 4.2.6.8 and 6.1.1.4'
N N 0.0061 0.0033 'International Tables Vol C Tables 4.2.6.8 and 6.1.1.4'
S S 0.1246 0.1234 'International Tables Vol C Tables 4.2.6.8 and 6.1.1.4'
O O 0.0106 0.0060 'International Tables Vol C Tables 4.2.6.8 and 6.1.1.4'

loop_
_geom_angle_atom_site_label_1
_geom_angle_atom_site_label_2
_geom_angle_atom_site_label_3
_geom_angle
_geom_angle_site_symmetry_1
_geom_angle_site_symmetry_3
_geom_angle_publ_flag
O1 C1 N1 115.3(2) . . ?
O1 C1 C2 122.9(2) . . ?
N1 C1 C2 121.8(2) . . ?
C1 C2 C4 116.7(2) . . ?
C1 C2 C3 125.1(2) . . ?
C4 C2 C3 118.0(2) . . ?
N3 C3 C2 116.7(2) . . ?
N3 C3 S1 119.20(17) . . ?
C2 C3 S1 124.15(17) . . ?
N2 C4 C2 178.4(3) . . ?
N1 C5 H5A 109.5 . . ?
N1 C5 H5B 109.5 . . ?
H5A C5 H5B 109.5 . . ?
N1 C5 H5C 109.5 . . ?
H5A C5 H5C 109.5 . . ?
H5B C5 H5C 109.5 . . ?
C7 C6 C15 121.5(2) . . ?
C7 C6 N3 119.6(2) . . ?
C15 C6 N3 118.7(2) . . ?
C6 C7 C8 120.4(2) . . ?
C6 C7 H7 119.8 . . ?
C8 C7 H7 119.8 . . ?
C9 C8 C7 119.9(2) . . ?
C9 C8 H8 120.1 . . ?
C7 C8 H8 120.1 . . ?
C8 C9 C10 121.3(2) . . ?
C8 C9 H9 119.3 . . ?
C10 C9 H9 119.3 . . ?
C9 C10 C11 122.8(2) . . ?
C9 C10 C15 119.0(2) . . ?
C11 C10 C15 118.2(2) . . ?
C12 C11 C10 121.6(3) . . ?
C12 C11 H11 119.2 . . ?
C10 C11 H11 119.2 . . ?
C11 C12 C13 120.3(3) . . ?
C11 C12 H12 119.9 . . ?
C13 C12 H12 119.9 . . ?
C14 C13 C12 120.4(2) . . ?
C14 C13 H13 119.8 . . ?
C12 C13 H13 119.8 . . ?
C13 C14 C15 120.6(2) . . ?
C13 C14 H14 119.7 . . ?
C15 C14 H14 119.7 . . ?
C14 C15 C6 123.2(2) . . ?
C14 C15 C10 118.9(2) . . ?
C6 C15 C10 117.9(2) . . ?
C1 N1 C5 124.5(2) . . ?
C1 N1 H1N1 117.6(14) . . ?
C5 N1 H1N1 117.9(14) . . ?
C3 N3 C6 126.1(2) . . ?
C3 N3 H1N3 117.4(16) . . ?
C6 N3 H1N3 116.2(16) . . ?
C1 O1 H1O 106.6(15) . . ?

loop_
_geom_bond_atom_site_label_1
_geom_bond_atom_site_label_2
_geom_bond_distance
_geom_bond_site_symmetry_2
_geom_bond_publ_flag
C1 O1 1.307(2) . ?
C1 N1 1.319(3) . ?
C1 C2 1.412(3) . ?
C2 C4 1.417(3) . ?
C2 C3 1.423(3) . ?
C3 N3 1.344(3) . ?
C3 S1 1.694(2) . ?
C4 N2 1.148(3) . ?
C5 N1 1.453(3) . ?
C5 H5A 0.9600 . ?
C5 H5B 0.9600 . ?
C5 H5C 0.9600 . ?
C6 C7 1.356(3) . ?
C6 C15 1.410(3) . ?
C6 N3 1.430(3) . ?
C7 C8 1.396(3) . ?
C7 H7 0.9300 . ?
C8 C9 1.356(3) . ?
C8 H8 0.9300 . ?
C9 C10 1.407(3) . ?
C9 H9 0.9300 . ?
C10 C11 1.413(3) . ?
C10 C15 1.415(3) . ?
C11 C12 1.346(3) . ?
C11 H11 0.9300 . ?
C12 C13 1.395(4) . ?
C12 H12 0.9300 . ?
C13 C14 1.366(3) . ?
C13 H13 0.9300 . ?
C14 C15 1.410(3) . ?
C14 H14 0.9300 . ?
N1 H1N1 0.87(2) . ?
N3 H1N3 0.78(2) . ?
O1 H1O 0.98(3) . ?

loop_
_geom_hbond_atom_site_label_D
_geom_hbond_atom_site_label_H
_geom_hbond_atom_site_label_A
_geom_hbond_distance_DH
_geom_hbond_distance_HA
_geom_hbond_distance_DA
_geom_hbond_angle_DHA
_geom_hbond_site_symmetry_A
O1 H1O S1 0.98(3) 1.93(3) 2.8651(18) 158(2) .
N1 H1N1 N2 0.87(2) 2.14(2) 2.947(3) 153.3(19) 3_566

loop_
_cod_related_entry_id
_cod_related_entry_database
_cod_related_entry_code
1 ChemSpider 21195123
